data_1522006
loop_
_publ_author_name
'Takeda, H.'
'Fukuda, T.'
'Sato, J.'
'Kato, T.'
'Morikoshi, H.'
'Shimamura, K.'

_publ_section_title
;
 Synthesis and structure of La3 (M1/3 Ga2/3) Ga5 O14 (M = Mo(6+) and
 W(6+)) crystals
;
_journal_name_full 'Materials Letters'
_journal_page_first 104
_journal_page_last 111
_journal_volume 41
_journal_year 1999
_chemical_formula_sum 'Ga5.75 La3 Mo0.25 O14'
_chemical_name_systematic 'La3 (Mo0.25 Ga0.75) Ga5 O14'
_space_group_IT_number 150
_symmetry_space_group_name_Hall 'P 3 2"'
_symmetry_space_group_name_H-M 'P 3 2 1'
_cell_angle_alpha 90
_cell_angle_beta 90
_cell_angle_gamma 120
_cell_formula_units_Z 1
_cell_length_a 8.2
_cell_length_b 8.2
_cell_length_c 5.123
_cell_volume 298.320
_citation_journal_id_ASTM MLETDJ
_cod_data_source_file Takeda_MLETDJ_1999_484.cif
_cod_data_source_block Ga5.75La3Mo0.25O14
_cod_original_cell_volume 298.3202
_cod_database_code 1522006

loop_
_symmetry_equiv_pos_as_xyz
x,y,z
-y,x-y,z
-x+y,-x,z
y,x,-z
-x,-x+y,-z
x-y,-y,-z

loop_
_atom_site_label
_atom_site_type_symbol
_atom_site_fract_x
_atom_site_fract_y
_atom_site_fract_z
_atom_site_occupancy
_atom_site_U_iso_or_equiv
O2 O-2 0.4542 0.3087 0.6946 1 0.0
O1 O-2 0.3333 0.6667 0.822 1 0.0
Ga3 Ga+3 0.7643 0 0.5 1 0.0
Ga1 Ga+3 0 0 0 0.75 0.0
Mo1 Mo+6 0 0 0 0.25 0.0
O3 O-2 0.2166 0.0762 0.235 1 0.0
Ga2 Ga+3 0.3333 0.6667 0.4681 1 0.0
La1 La+3 0.42382 0 0 1 0.0
